data_2008608
loop_
_publ_author_name
'Puviarasan, K.'
'Govindasamy, L.'
'Shanmuga Sundara Raj, S.'
'Velmurugan, D.'
'Jayanthi, G.'
'Hoong-Kun Fun'

_publ_section_title
;
 7-Methyl-3-(2-methylphenyl)-1,2,4-triazolo[3,4-<i>b</i>][1,3]benzothiazole,
 (I), and
 7-methyl-3-(4-methylphenyl)-1,2,4-triazolo[3,4-<i>b</i>][1,3]benzothiazole,
 (II)
;
_journal_issue 6
_journal_name_full 'Acta Crystallographica Section C'
_journal_page_first 948
_journal_page_last 951
_journal_paper_doi 10.1107/S0108270199000864
_journal_volume 55
_journal_year 1999
_chemical_formula_sum 'C16 H13 N3 S'
_chemical_formula_weight 279.35
_chemical_name_systematic
;
7-methyl-3-(2-methylphenyl)-1,2,4-triazolo-[3,4-b][1,3]benzothiazole
;
_space_group_IT_number 14
_symmetry_cell_setting monoclinic
_symmetry_space_group_name_Hall '-P 2yn'
_symmetry_space_group_name_H-M 'P 1 21/n 1'
_audit_creation_method SHELXL97
_cell_angle_alpha 90.00
_cell_angle_beta 102.2970(10)
_cell_angle_gamma 90.00
_cell_formula_units_Z 4
_cell_length_a 9.7934(2)
_cell_length_b 9.50050(10)
_cell_length_c 15.29580(10)
_cell_measurement_reflns_used 3498
_cell_measurement_temperature 293(2)
_cell_measurement_theta_max 33.24
_cell_measurement_theta_min 1.52
_cell_volume 1390.50(3)
_computing_cell_refinement 'SAINT (Siemens, 1996)'
_computing_data_collection 'SMART (Siemens, 1996)'
_computing_data_reduction SAINT
_computing_molecular_graphics SHELXTL
_computing_publication_material 'SHELXTL and PARST (Nardelli, 1995)'
_computing_structure_refinement SHELXTL
_computing_structure_solution 'SHELXTL (Sheldrick, 1997)'
_diffrn_ambient_temperature 293(2)
_diffrn_measurement_device 'Siemens SMART CCD area-detector'
_diffrn_measurement_method \w-scans
_diffrn_radiation_monochromator graphite
_diffrn_radiation_source 'fine-focus sealed tube'
_diffrn_radiation_type MoK\a
_diffrn_radiation_wavelength 0.71073
_diffrn_reflns_av_R_equivalents 0.054
_diffrn_reflns_av_sigmaI/netI 0.080
_diffrn_reflns_limit_h_max 12
_diffrn_reflns_limit_h_min -12
_diffrn_reflns_limit_k_max 12
_diffrn_reflns_limit_k_min 0
_diffrn_reflns_limit_l_max 19
_diffrn_reflns_limit_l_min 0
_diffrn_reflns_number 8672
_diffrn_reflns_theta_max 27.50
_diffrn_reflns_theta_min 3.02
_exptl_absorpt_coefficient_mu 0.225
_exptl_absorpt_correction_T_max 0.965
_exptl_absorpt_correction_T_min 0.914
_exptl_absorpt_correction_type 'empirical (SADABS; Sheldrick, 1996)'
_exptl_crystal_colour colourless
_exptl_crystal_density_diffrn 1.334
_exptl_crystal_density_method 'not measured'
_exptl_crystal_description block
_exptl_crystal_F_000 584
_exptl_crystal_size_max 0.40
_exptl_crystal_size_mid 0.22
_exptl_crystal_size_min 0.16
_refine_diff_density_max 0.306
_refine_diff_density_min -0.292
_refine_ls_extinction_method none
_refine_ls_goodness_of_fit_ref 0.959
_refine_ls_hydrogen_treatment mixed
_refine_ls_matrix_type full
_refine_ls_number_parameters 209
_refine_ls_number_reflns 3175
_refine_ls_number_restraints 0
_refine_ls_restrained_S_all 0.959
_refine_ls_R_factor_all 0.119
_refine_ls_R_factor_gt 0.056
_refine_ls_shift/su_max <0.001
_refine_ls_shift/su_mean 0.000
_refine_ls_structure_factor_coef Fsqd
_refine_ls_weighting_details 'calc w = 1/[\s^2^(Fo^2^)+(0.0808P)^2^] where P=(Fo^2^+2Fc^2^)/3'
_refine_ls_weighting_scheme calc
_refine_ls_wR_factor_ref 0.163
_reflns_number_gt 1751
_reflns_number_total 3175
_reflns_threshold_expression I>2\s(I)
_cod_data_source_file os1049.cif
_cod_data_source_block vpv2m
_cod_original_sg_symbol_H-M 'P 21/n'
_cod_database_code 2008608
_cod_database_fobs_code 2008608

loop_
_symmetry_equiv_pos_as_xyz
'x, y, z'
'-x+1/2, y+1/2, -z+1/2'
'-x, -y, -z'
'x-1/2, -y-1/2, z-1/2'

loop_
_atom_site_label
_atom_site_fract_x
_atom_site_fract_y
_atom_site_fract_z
_atom_site_U_iso_or_equiv
_atom_site_adp_type
_atom_site_calc_flag
_atom_site_refinement_flags
_atom_site_occupancy
_atom_site_disorder_assembly
_atom_site_disorder_group
_atom_site_type_symbol
S1 .01543(8) .25796(8) .10552(5) .0619(3) Uani d . 1 . . S
N1 .0158(2) .2247(2) -.06221(14) .0445(5) Uani d . 1 . . N
N2 -.1569(2) .3686(3) -.05049(19) .0688(7) Uani d . 1 . . N
N3 -.1541(2) .3501(3) -.14100(17) .0632(7) Uani d . 1 . . N
C1 .1376(2) .1436(3) .07326(17) .0456(6) Uani d . 1 . . C
C2 .2392(3) .0647(3) .12999(19) .0522(7) Uani d . 1 . . C
C3 .3275(3) -.0213(3) .09394(19) .0513(7) Uani d . 1 . . C
C4 .3124(3) -.0257(3) .0021(2) .0540(7) Uani d . 1 . . C
C5 .2116(3) .0513(3) -.05557(19) .0486(7) Uani d . 1 . . C
C6 .1249(2) .1363(2) -.01866(16) .0411(6) Uani d . 1 . . C
C7 -.0536(3) .2929(3) -.00600(19) .0531(7) Uani d . 1 . . C
C8 -.0510(3) .2649(3) -.14707(18) .0472(6) Uani d . 1 . . C
C9 -.0086(2) .2221(2) -.23012(17) .0432(6) Uani d . 1 . . C
C10 -.0982(3) .1394(3) -.29190(19) .0525(7) Uani d . 1 . . C
C11 -.0644(3) .1014(3) -.3720(2) .0617(8) Uani d . 1 . . C
C12 .0604(4) .1465(3) -.3899(2) .0667(9) Uani d . 1 . . C
C13 .1499(3) .2282(3) -.3289(2) .0606(8) Uani d . 1 . . C
C14 .1175(3) .2691(3) -.24861(19) .0501(7) Uani d . 1 . . C
C15 .4378(3) -.1070(4) .1546(2) .0731(9) Uani d . 1 . . C
H15A .4895 -.1602 .1192 .110 Uiso calc R 1 . . H
H15B .3941 -.1702 .1893 .110 Uiso calc R 1 . . H
H15C .5001 -.0454 .1940 .110 Uiso calc R 1 . . H
C16 .2151(3) .3640(3) -.1852(2) .0714(9) Uani d . 1 . . C
H16A .2954 .3848 -.2096 .107 Uiso calc R 1 . . H
H16B .2444 .3176 -.1286 .107 Uiso calc R 1 . . H
H16C .1677 .4499 -.1772 .107 Uiso calc R 1 . . H
H2 .249(2) .070(3) .1879(18) .044(7) Uiso d . 1 . . H
H4 .373(3) -.082(3) -.0207(18) .055(8) Uiso d . 1 . . H
H5 .200(2) .046(2) -.1180(18) .045(7) Uiso d . 1 . . H
H10 -.187(3) .111(3) -.2827(18) .055(7) Uiso d . 1 . . H
H11 -.128(3) .049(4) -.416(2) .088(10) Uiso d . 1 . . H
H12 .090(3) .116(3) -.443(3) .087(10) Uiso d . 1 . . H
H13 .231(3) .264(3) -.344(2) .070(9) Uiso d . 1 . . H

loop_
_atom_site_aniso_label
_atom_site_aniso_U_11
_atom_site_aniso_U_22
_atom_site_aniso_U_33
_atom_site_aniso_U_12
_atom_site_aniso_U_13
_atom_site_aniso_U_23
S1 .0668(5) .0798(6) .0422(4) -.0028(4) .0183(3) -.0124(4)
N1 .0466(11) .0505(12) .0365(12) -.0001(9) .0091(9) -.0018(9)
N2 .0647(15) .0801(18) .0636(18) .0165(13) .0178(13) -.0025(14)
N3 .0599(14) .0726(16) .0568(17) .0145(13) .0119(11) .0047(12)
C1 .0501(13) .0525(15) .0340(14) -.0121(12) .0086(11) -.0029(11)
C2 .0646(17) .0607(17) .0283(15) -.0190(14) .0033(12) .0032(13)
C3 .0560(15) .0525(16) .0411(16) -.0098(13) .0008(12) .0083(12)
C4 .0564(16) .0543(17) .0487(18) .0034(13) .0056(13) .0002(13)
C5 .0593(16) .0515(16) .0325(15) .0016(13) .0041(12) -.0024(12)
C6 .0427(12) .0446(14) .0346(14) -.0078(11) .0050(10) -.0010(10)
C7 .0525(15) .0571(16) .0522(18) .0000(13) .0169(13) -.0086(13)
C8 .0485(14) .0508(15) .0400(15) -.0017(12) .0042(11) .0041(12)
C9 .0461(13) .0430(13) .0387(14) .0028(11) .0051(11) .0078(11)
C10 .0545(15) .0516(16) .0486(18) -.0053(13) .0048(12) .0074(13)
C11 .081(2) .0566(17) .0449(19) -.0033(16) .0067(16) -.0015(14)
C12 .093(2) .0594(19) .052(2) .0109(17) .0259(18) .0038(15)
C13 .0602(17) .0629(19) .064(2) .0008(15) .0251(15) .0133(16)
C14 .0514(14) .0450(15) .0522(17) -.0018(12) .0074(12) .0117(12)
C15 .0712(19) .079(2) .060(2) -.0007(16) -.0061(15) .0207(16)
C16 .0618(17) .066(2) .082(2) -.0169(15) .0053(16) .0096(16)

loop_
_atom_type_symbol
_atom_type_description
_atom_type_scat_dispersion_real
_atom_type_scat_dispersion_imag
_atom_type_scat_source
C C 0.0033 0.0016 'International Tables Vol C Tables 4.2.6.8 and 6.1.1.4'
H H 0.0000 0.0000 'International Tables Vol C Tables 4.2.6.8 and 6.1.1.4'
N N 0.0061 0.0033 'International Tables Vol C Tables 4.2.6.8 and 6.1.1.4'
S S 0.1246 0.1234 'International Tables Vol C Tables 4.2.6.8 and 6.1.1.4'

loop_
_geom_angle_atom_site_label_1
_geom_angle_atom_site_label_2
_geom_angle_atom_site_label_3
_geom_angle
_geom_angle_publ_flag
C7 S1 C1 89.34(13) y
C7 N1 C8 105.2(2) ?
C7 N1 C6 114.4(2) ?
C8 N1 C6 140.4(2) y
C7 N2 N3 105.7(2) ?
C8 N3 N2 108.9(2) ?
C6 C1 C2 120.2(2) ?
C6 C1 S1 113.26(19) ?
C2 C1 S1 126.5(2) ?
C3 C2 C1 119.5(3) ?
C4 C3 C2 118.8(3) ?
C4 C3 C15 121.2(3) ?
C2 C3 C15 120.0(3) ?
C3 C4 C5 122.6(3) ?
C6 C5 C4 117.8(3) ?
C5 C6 C1 121.0(2) ?
C5 C6 N1 128.8(2) ?
C1 C6 N1 110.1(2) ?
N2 C7 N1 111.5(3) ?
N2 C7 S1 135.7(2) y
N1 C7 S1 112.8(2) ?
N3 C8 N1 108.8(2) ?
N3 C8 C9 126.3(2) ?
N1 C8 C9 124.8(2) ?
C10 C9 C14 120.1(3) ?
C10 C9 C8 119.3(2) ?
C14 C9 C8 120.6(2) ?
C11 C10 C9 121.0(3) ?
C12 C11 C10 119.0(3) ?
C13 C12 C11 120.3(3) ?
C12 C13 C14 121.7(3) ?
C13 C14 C9 117.9(3) ?
C13 C14 C16 120.2(3) ?
C9 C14 C16 121.9(3) ?

loop_
_geom_bond_atom_site_label_1
_geom_bond_atom_site_label_2
_geom_bond_site_symmetry_2
_geom_bond_distance
_geom_bond_publ_flag
S1 C7 . 1.728(3) y
S1 C1 . 1.763(3) y
N1 C7 . 1.367(3) y
N1 C8 . 1.377(3) y
N1 C6 . 1.411(3) y
N2 C7 . 1.307(4) y
N2 N3 . 1.402(3) y
N3 C8 . 1.313(3) y
C1 C6 . 1.387(3) ?
C1 C2 . 1.391(4) ?
C2 C3 . 1.386(4) ?
C3 C4 . 1.381(4) ?
C3 C15 . 1.505(4) y
C4 C5 . 1.385(4) ?
C5 C6 . 1.376(3) ?
C8 C9 . 1.475(4) ?
C9 C10 . 1.388(4) ?
C9 C14 . 1.397(4) ?
C10 C11 . 1.383(4) ?
C11 C12 . 1.376(4) ?
C12 C13 . 1.376(4) ?
C13 C14 . 1.388(4) ?
C14 C16 . 1.507(4) y

loop_
_geom_hbond_atom_site_label_D
_geom_hbond_atom_site_label_H
_geom_hbond_atom_site_label_A
_geom_hbond_site_symmetry_A
_geom_hbond_distance_DH
_geom_hbond_distance_HA
_geom_hbond_distance_DA
_geom_hbond_angle_DHA
_geom_hbond_publ_flag
C2 H2 N3 4_666 0.87(3) 2.69(3) 3.530(4) 161(2) yes
C11 H11 N2 2_444 0.96(3) 2.68(3) 3.518(4) 147(3) yes

loop_
_geom_torsion_atom_site_label_1
_geom_torsion_atom_site_label_2
_geom_torsion_atom_site_label_3
_geom_torsion_atom_site_label_4
_geom_torsion
_geom_torsion_publ_flag
C7 N2 N3 C8 0.2(3) y
C7 S1 C1 C6 0.86(19) y
C7 S1 C1 C2 -178.9(2) ?
C6 C1 C2 C3 0.0(4) ?
S1 C1 C2 C3 179.71(19) ?
C1 C2 C3 C4 0.3(4) ?
C1 C2 C3 C15 179.9(2) ?
C2 C3 C4 C5 -0.6(4) ?
C15 C3 C4 C5 179.7(3) ?
C3 C4 C5 C6 0.7(4) ?
C4 C5 C6 C1 -0.5(4) ?
C4 C5 C6 N1 179.7(2) ?
C2 C1 C6 C5 0.1(4) ?
S1 C1 C6 C5 -179.64(19) ?
C2 C1 C6 N1 -180.0(2) ?
S1 C1 C6 N1 0.3(2) y
C7 N1 C6 C5 178.2(2) ?
C8 N1 C6 C5 0.9(5) ?
C7 N1 C6 C1 -1.7(3) ?
C8 N1 C6 C1 -179.0(3) ?
N3 N2 C7 N1 -0.6(3) y
N3 N2 C7 S1 179.6(2) ?
C8 N1 C7 N2 0.8(3) y
C6 N1 C7 N2 -177.4(2) ?
C8 N1 C7 S1 -179.40(17) ?
C6 N1 C7 S1 2.4(3) y
C1 S1 C7 N2 177.9(3) ?
C1 S1 C7 N1 -1.8(2) y
N2 N3 C8 N1 0.3(3) y
N2 N3 C8 C9 -177.6(2) ?
C7 N1 C8 N3 -0.7(3) y
C6 N1 C8 N3 176.8(3) ?
C7 N1 C8 C9 177.3(2) ?
C6 N1 C8 C9 -5.2(5) ?
N3 C8 C9 C10 -66.7(3) ?
N1 C8 C9 C10 115.7(3) ?
N3 C8 C9 C14 110.4(3) ?
N1 C8 C9 C14 -67.2(3) ?
C14 C9 C10 C11 0.5(4) ?
C8 C9 C10 C11 177.7(2) ?
C9 C10 C11 C12 0.1(4) ?
C10 C11 C12 C13 0.0(5) ?
C11 C12 C13 C14 -0.8(5) ?
C12 C13 C14 C9 1.4(4) ?
C12 C13 C14 C16 -177.3(3) ?
C10 C9 C14 C13 -1.2(4) ?
C8 C9 C14 C13 -178.3(2) ?
C10 C9 C14 C16 177.4(2) ?
C8 C9 C14 C16 0.3(4) ?

loop_
_cod_related_entry_id
_cod_related_entry_database
_cod_related_entry_code
1 ChemSpider 8930463
